data_7038393
loop_
_publ_author_name
'Puentes, Roberto'
'Torres, Julia'
'Kremer, Carlos'
'Cano, Joan'
'Lloret, Francesc'
'Capucci, Davide'
'Bacchi, Alessia'

_publ_section_title
;
 Mononuclear and polynuclear complexes ligated by an iminodiacetic acid
 derivative: synthesis, structure, solution studies and magnetic
 properties.
;
_journal_issue 12
_journal_name_full 'Dalton transactions (Cambridge, England : 2003)'
_journal_page_first 5356
_journal_page_last 5373
_journal_paper_doi 10.1039/c5dt05060j
_journal_volume 45
_journal_year 2016
_chemical_formula_moiety 'C22 H25 La N2 O9'
_chemical_formula_sum 'C22 H25 La N2 O9'
_chemical_formula_weight 600.35
_chemical_name_systematic
;
 ?
;
_space_group_crystal_system monoclinic
_space_group_IT_number 14
_space_group_name_Hall '-P 2yab'
_space_group_name_H-M_alt 'P 1 21/a 1'
_symmetry_space_group_name_Hall '-P 2yab'
_symmetry_space_group_name_H-M 'P 1 21/a 1'
_atom_sites_solution_hydrogens mixed
_atom_sites_solution_primary direct
_audit_creation_date 2015-02-18
_audit_creation_method
;
Olex2 1.2
(compiled 2015.01.26 svn.r3150 for OlexSys, GUI svn.r4998)
;
_audit_update_record
;
2016-01-29 deposited with the CCDC.
2016-02-10 downloaded from the CCDC.
;
_cell_angle_alpha 90
_cell_angle_beta 95.0030(10)
_cell_angle_gamma 90
_cell_formula_units_Z 4
_cell_length_a 8.7513(7)
_cell_length_b 9.8390(8)
_cell_length_c 26.352(2)
_cell_measurement_reflns_used 9913
_cell_measurement_temperature 293(2)
_cell_measurement_theta_max 30.951
_cell_measurement_theta_min 2.211
_cell_volume 2260.4(3)
_computing_data_collection 'Brueker software'
_computing_molecular_graphics 'Olex2 (Dolomanov et al., 2009)'
_computing_publication_material 'Olex2 (Dolomanov et al., 2009)'
_computing_structure_refinement 'ShelXL (Sheldrick, 2008)'
_computing_structure_solution 'SIR2004 (Burla et al., 2007)'
_diffrn_ambient_temperature 293(2)
_diffrn_measured_fraction_theta_full 1.000
_diffrn_measured_fraction_theta_max 0.944
_diffrn_measurement_device_type 'Bruker SMART APEX CCD area detector'
_diffrn_measurement_method '\w scans'
_diffrn_radiation_monochromator graphite
_diffrn_radiation_type MoK\a
_diffrn_radiation_wavelength 0.71073
_diffrn_reflns_av_R_equivalents 0.0463
_diffrn_reflns_av_unetI/netI 0.0374
_diffrn_reflns_Laue_measured_fraction_full 1.000
_diffrn_reflns_Laue_measured_fraction_max 0.944
_diffrn_reflns_limit_h_max 12
_diffrn_reflns_limit_h_min -12
_diffrn_reflns_limit_k_max 14
_diffrn_reflns_limit_k_min -14
_diffrn_reflns_limit_l_max 38
_diffrn_reflns_limit_l_min -39
_diffrn_reflns_number 36966
_diffrn_reflns_point_group_measured_fraction_full 1.000
_diffrn_reflns_point_group_measured_fraction_max 0.944
_diffrn_reflns_theta_full 25.242
_diffrn_reflns_theta_max 32.189
_diffrn_reflns_theta_min 0.776
_diffrn_source 'sealed tube'
_exptl_absorpt_coefficient_mu 1.947
_exptl_absorpt_correction_T_max 1
_exptl_absorpt_correction_T_min 0.59
_exptl_absorpt_correction_type multi-scan
_exptl_absorpt_process_details 'according to BRUKER software'
_exptl_crystal_colour colorless
_exptl_crystal_density_diffrn 1.764
_exptl_crystal_description prism
_exptl_crystal_F_000 1200
_exptl_crystal_size_max 0.4
_exptl_crystal_size_mid 0.2
_exptl_crystal_size_min 0.2
_refine_diff_density_max 1.275
_refine_diff_density_min -0.518
_refine_diff_density_rms 0.101
_refine_ls_extinction_method none
_refine_ls_goodness_of_fit_ref 1.026
_refine_ls_hydrogen_treatment mixed
_refine_ls_matrix_type full
_refine_ls_number_parameters 319
_refine_ls_number_reflns 7532
_refine_ls_number_restraints 0
_refine_ls_restrained_S_all 1.026
_refine_ls_R_factor_all 0.0386
_refine_ls_R_factor_gt 0.0265
_refine_ls_shift/su_max 0.005
_refine_ls_shift/su_mean 0.000
_refine_ls_structure_factor_coef Fsqd
_refine_ls_weighting_details 'w=1/[\s^2^(Fo^2^)+(0.0220P)^2^+1.3005P] where P=(Fo^2^+2Fc^2^)/3'
_refine_ls_weighting_scheme calc
_refine_ls_wR_factor_gt 0.0541
_refine_ls_wR_factor_ref 0.0597
_reflns_Friedel_coverage 0.000
_reflns_number_gt 6199
_reflns_number_total 7532
_reflns_threshold_expression 'I > 2\s(I)'
_cod_data_source_file c5dt05060j2.cif
_cod_data_source_block labida3
_cod_depositor_comments 'Adding full bibliography for 7038389--7038395.cif.'
_cod_database_code 7038393
_shelxl_version_number 2013-4
_shelx_space_group_comment
;
The symmetry employed for this shelxl refinement is uniquely defined
by the following loop, which should always be used as a source of
symmetry information in preference to the above space-group names.
They are only intended as comments.
;
_olex2_refinement_description
;
1. Fixed Uiso
 At 1.2 times of:
  All C(H) groups, All C(H,H) groups
2.a Secondary CH2 refined with riding coordinates:
 C7(H7A,H7B), C8(H8A,H8B), C10(H10A,H10B), C18(H18A,H18B), C19(H19A,H19B),
 C21(H21A,H21B)
2.b Aromatic/amide H refined with riding coordinates:
 C2(H2A), C3(H3), C4(H4), C5(H5), C6(H6), C13(H13), C14(H14), C15(H15),
 C16(H16), C17(H17)
;
_olex2_submission_special_instructions 'No special instructions were received'

loop_
_space_group_symop_operation_xyz
'x, y, z'
'-x+1/2, y+1/2, -z'
'-x, -y, -z'
'x-1/2, -y-1/2, z'

loop_
_atom_site_label
_atom_site_type_symbol
_atom_site_fract_x
_atom_site_fract_y
_atom_site_fract_z
_atom_site_U_iso_or_equiv
_atom_site_adp_type
_atom_site_occupancy
_atom_site_site_symmetry_order
_atom_site_calc_flag
_atom_site_refinement_flags_posn
La La 0.26490(2) 0.13102(2) 0.75597(2) 0.01512(4) Uani 1 1 d .
N1 N 0.13383(19) -0.01833(17) 0.83557(6) 0.0194(3) Uani 1 1 d .
N2 N 0.32064(19) 0.52171(18) 0.65722(7) 0.0201(3) Uani 1 1 d .
O1 O 0.1569(2) -0.32228(17) 0.76480(8) 0.0418(5) Uani 1 1 d .
O2 O 0.24825(19) -0.11843(16) 0.74857(6) 0.0321(4) Uani 1 1 d .
O3 O -0.00933(16) 0.18948(15) 0.78223(6) 0.0214(3) Uani 1 1 d .
O5 O 0.19851(17) 0.36236(14) 0.72044(6) 0.0236(3) Uani 1 1 d .
O6 O -0.04601(16) 0.40929(17) 0.69364(6) 0.0267(3) Uani 1 1 d .
O7 O 0.5896(2) 0.2866(2) 0.60923(7) 0.0410(4) Uani 1 1 d .
O8 O 0.58788(18) 0.40477(17) 0.68163(6) 0.0293(3) Uani 1 1 d .
O9 O 0.50898(19) 0.02705(19) 0.80737(7) 0.0286(4) Uani 1 1 d .
O10 O -0.19322(17) 0.20598(16) 0.83437(6) 0.0278(3) Uani 1 1 d .
C1 C 0.2002(3) -0.1612(2) 0.91472(9) 0.0273(5) Uani 1 1 d .
C2 C 0.1908(3) -0.3006(3) 0.90801(11) 0.0403(6) Uani 1 1 d .
H2A H 0.2195 -0.3390 0.8780 0.048 Uiso 1 1 calc R
C3 C 0.1391(4) -0.3834(3) 0.94543(14) 0.0611(9) Uani 1 1 d .
H3 H 0.1327 -0.4768 0.9403 0.073 Uiso 1 1 calc R
C4 C 0.0977(4) -0.3283(4) 0.98972(14) 0.0671(11) Uani 1 1 d .
H4 H 0.0627 -0.3842 1.0147 0.081 Uiso 1 1 calc R
C5 C 0.1074(4) -0.1911(4) 0.99750(12) 0.0618(10) Uani 1 1 d .
H5 H 0.0793 -0.1538 1.0278 0.074 Uiso 1 1 calc R
C6 C 0.1595(3) -0.1069(3) 0.96002(10) 0.0424(6) Uani 1 1 d .
H6 H 0.1669 -0.0137 0.9656 0.051 Uiso 1 1 calc R
C7 C 0.2553(2) -0.0707(2) 0.87372(8) 0.0247(4) Uani 1 1 d .
H7A H 0.3085 0.0064 0.8900 0.030 Uiso 1 1 calc R
H7B H 0.3293 -0.1210 0.8558 0.030 Uiso 1 1 calc R
C8 C 0.0224(2) 0.0648(2) 0.86010(8) 0.0236(4) Uani 1 1 d .
H8A H 0.0761 0.1190 0.8867 0.028 Uiso 1 1 calc R
H8B H -0.0482 0.0055 0.8759 0.028 Uiso 1 1 calc R
C9 C -0.0677(2) 0.1580(2) 0.82298(8) 0.0194(4) Uani 1 1 d .
C10 C 0.0558(2) -0.1305(2) 0.80651(8) 0.0230(4) Uani 1 1 d .
H10A H -0.0344 -0.0955 0.7867 0.028 Uiso 1 1 calc R
H10B H 0.0224 -0.1979 0.8300 0.028 Uiso 1 1 calc R
C11 C 0.1617(2) -0.1975(2) 0.77079(8) 0.0244(4) Uani 1 1 d .
C12 C 0.3664(2) 0.7367(2) 0.60439(8) 0.0233(4) Uani 1 1 d .
C13 C 0.4174(3) 0.6974(3) 0.55804(10) 0.0392(6) Uani 1 1 d .
H13 H 0.4639 0.6130 0.5553 0.047 Uiso 1 1 calc R
C14 C 0.3999(4) 0.7816(3) 0.51609(11) 0.0538(8) Uani 1 1 d .
H14 H 0.4308 0.7528 0.4850 0.065 Uiso 1 1 calc R
C15 C 0.3361(4) 0.9093(3) 0.52068(12) 0.0526(8) Uani 1 1 d .
H15 H 0.3248 0.9667 0.4926 0.063 Uiso 1 1 calc R
C16 C 0.2893(3) 0.9518(3) 0.56649(12) 0.0447(7) Uani 1 1 d .
H16 H 0.2493 1.0387 0.5696 0.054 Uiso 1 1 calc R
C17 C 0.3018(3) 0.8650(2) 0.60789(10) 0.0316(5) Uani 1 1 d .
H17 H 0.2665 0.8929 0.6385 0.038 Uiso 1 1 calc R
C18 C 0.4004(2) 0.6571(2) 0.65291(9) 0.0247(4) Uani 1 1 d .
H18A H 0.3744 0.7137 0.6810 0.030 Uiso 1 1 calc R
H18B H 0.5102 0.6412 0.6574 0.030 Uiso 1 1 calc R
C19 C 0.1499(2) 0.5297(2) 0.65671(9) 0.0237(4) Uani 1 1 d .
H19A H 0.1030 0.5132 0.6225 0.028 Uiso 1 1 calc R
H19B H 0.1199 0.6197 0.6672 0.028 Uiso 1 1 calc R
C20 C 0.0956(2) 0.4231(2) 0.69322(8) 0.0198(4) Uani 1 1 d .
C21 C 0.3691(2) 0.4123(2) 0.62256(8) 0.0217(4) Uani 1 1 d .
H21A H 0.3647 0.4468 0.5880 0.026 Uiso 1 1 calc R
H21B H 0.2985 0.3364 0.6230 0.026 Uiso 1 1 calc R
C22 C 0.5309(2) 0.3632(2) 0.63857(8) 0.0238(4) Uani 1 1 d .
H9A H 0.545(4) -0.040(4) 0.7983(14) 0.072(13) Uiso 1 1 d .
H9B H 0.583(4) 0.077(4) 0.8121(13) 0.059(11) Uiso 1 1 d .
H2 H 0.356(3) 0.489(2) 0.6869(9) 0.020(6) Uiso 1 1 d .

loop_
_atom_site_aniso_label
_atom_site_aniso_U_11
_atom_site_aniso_U_22
_atom_site_aniso_U_33
_atom_site_aniso_U_23
_atom_site_aniso_U_13
_atom_site_aniso_U_12
La 0.01305(5) 0.01325(5) 0.01943(6) 0.00032(4) 0.00352(4) -0.00043(4)
N1 0.0192(8) 0.0174(8) 0.0218(8) 0.0013(6) 0.0024(7) 0.0022(6)
N2 0.0144(7) 0.0223(9) 0.0239(9) 0.0044(7) 0.0027(7) 0.0004(6)
O1 0.0534(12) 0.0171(8) 0.0572(12) -0.0049(8) 0.0182(10) -0.0098(8)
O2 0.0428(10) 0.0192(8) 0.0368(9) -0.0018(6) 0.0168(8) -0.0049(7)
O3 0.0187(7) 0.0214(7) 0.0248(7) 0.0050(6) 0.0064(6) 0.0021(6)
O5 0.0215(7) 0.0215(7) 0.0277(8) 0.0070(6) 0.0028(6) 0.0028(6)
O6 0.0171(7) 0.0330(9) 0.0309(8) 0.0064(7) 0.0081(6) 0.0007(6)
O7 0.0367(10) 0.0475(12) 0.0399(10) -0.0007(8) 0.0100(8) 0.0186(8)
O8 0.0240(8) 0.0333(9) 0.0292(8) 0.0055(7) -0.0055(7) 0.0024(7)
O9 0.0224(8) 0.0231(9) 0.0410(10) 0.0042(7) 0.0062(7) 0.0029(7)
O10 0.0243(7) 0.0308(9) 0.0299(8) 0.0061(7) 0.0116(6) 0.0093(6)
C1 0.0236(10) 0.0307(12) 0.0270(11) 0.0087(9) -0.0009(9) 0.0040(9)
C2 0.0468(15) 0.0339(14) 0.0400(15) 0.0119(11) 0.0022(12) 0.0035(12)
C3 0.073(2) 0.0411(18) 0.068(2) 0.0253(16) 0.0019(19) -0.0092(16)
C4 0.063(2) 0.080(3) 0.060(2) 0.040(2) 0.0142(18) -0.0071(19)
C5 0.066(2) 0.086(3) 0.0356(16) 0.0184(16) 0.0183(15) 0.015(2)
C6 0.0496(16) 0.0467(17) 0.0310(13) 0.0056(11) 0.0043(12) 0.0090(13)
C7 0.0200(9) 0.0261(11) 0.0278(11) 0.0049(9) 0.0009(8) 0.0021(8)
C8 0.0249(10) 0.0235(11) 0.0232(10) 0.0039(8) 0.0064(8) 0.0066(8)
C9 0.0189(9) 0.0166(9) 0.0231(10) 0.0002(7) 0.0032(8) 0.0010(7)
C10 0.0192(9) 0.0212(10) 0.0285(11) 0.0028(8) 0.0020(8) -0.0030(8)
C11 0.0271(10) 0.0177(10) 0.0282(11) -0.0002(8) 0.0003(9) -0.0030(8)
C12 0.0191(9) 0.0238(11) 0.0273(11) 0.0000(8) 0.0042(8) -0.0056(8)
C13 0.0493(16) 0.0324(14) 0.0379(14) -0.0009(11) 0.0165(12) -0.0025(12)
C14 0.075(2) 0.058(2) 0.0309(14) 0.0040(13) 0.0161(14) -0.0127(17)
C15 0.0541(18) 0.057(2) 0.0448(17) 0.0248(15) -0.0057(14) -0.0100(15)
C16 0.0379(14) 0.0344(15) 0.0614(19) 0.0154(13) 0.0014(13) 0.0049(11)
C17 0.0254(11) 0.0274(12) 0.0424(14) -0.0001(10) 0.0063(10) -0.0004(9)
C18 0.0220(10) 0.0228(11) 0.0297(11) -0.0007(8) 0.0038(9) -0.0049(8)
C19 0.0146(9) 0.0261(11) 0.0307(11) 0.0077(9) 0.0040(8) 0.0039(8)
C20 0.0193(9) 0.0182(10) 0.0226(10) 0.0006(7) 0.0061(8) 0.0022(7)
C21 0.0168(9) 0.0213(10) 0.0270(11) 0.0009(8) 0.0010(8) 0.0008(7)
C22 0.0177(9) 0.0249(11) 0.0293(11) 0.0085(9) 0.0056(8) 0.0030(8)

loop_
_atom_type_symbol
_atom_type_description
_atom_type_scat_dispersion_real
_atom_type_scat_dispersion_imag
_atom_type_scat_source
C C 0.0033 0.0016 'International Tables Vol C Tables 4.2.6.8 and 6.1.1.4'
H H 0.0000 0.0000 'International Tables Vol C Tables 4.2.6.8 and 6.1.1.4'
La La -0.2871 2.4523 'International Tables Vol C Tables 4.2.6.8 and 6.1.1.4'
N N 0.0061 0.0033 'International Tables Vol C Tables 4.2.6.8 and 6.1.1.4'
O O 0.0106 0.0060 'International Tables Vol C Tables 4.2.6.8 and 6.1.1.4'

loop_
_geom_angle_atom_site_label_1
_geom_angle_atom_site_label_2
_geom_angle_atom_site_label_3
_geom_angle
_geom_angle_site_symmetry_1
_geom_angle_site_symmetry_3
N1 La C9 97.38(5) . 4_665
O2 La N1 61.65(5) . .
O2 La O3 100.97(5) . .
O2 La O3 135.21(5) . 4_665
O2 La O5 149.66(5) . .
O2 La O9 72.17(6) . .
O2 La O10 132.54(5) . 4_665
O2 La C9 138.84(6) . 4_665
O3 La N1 59.15(5) . .
O3 La N1 118.49(5) 4_665 .
O3 La O3 117.16(3) . 4_665
O3 La O9 132.07(5) . .
O3 La C9 95.93(5) . 4_665
O3 La C9 24.79(5) 4_665 4_665
O5 La N1 129.82(5) . .
O5 La O3 69.03(5) . 4_665
O5 La O3 73.25(5) . .
O5 La O9 134.02(5) . .
O5 La O10 75.55(5) . 4_665
O5 La C9 71.30(5) . 4_665
O6 La N1 137.47(5) 4_665 .
O6 La O2 79.95(5) 4_665 .
O6 La O3 75.91(5) 4_665 4_665
O6 La O3 153.63(5) 4_665 .
O6 La O5 92.54(5) 4_665 .
O6 La O9 73.65(5) 4_665 .
O6 La O10 124.70(5) 4_665 4_665
O6 La C9 100.41(5) 4_665 4_665
O8 La N1 104.38(5) 4_565 .
O8 La O2 76.19(6) 4_565 .
O8 La O3 135.06(5) 4_565 4_665
O8 La O3 73.06(5) 4_565 .
O8 La O5 73.64(5) 4_565 .
O8 La O6 81.74(5) 4_565 4_665
O8 La O9 142.61(6) 4_565 .
O8 La O10 139.98(5) 4_565 4_665
O8 La C9 144.94(6) 4_565 4_665
O9 La N1 77.53(5) . .
O9 La O3 65.10(5) . 4_665
O9 La C9 68.66(6) . 4_665
O10 La N1 76.99(5) 4_665 .
O10 La O3 49.18(4) 4_665 4_665
O10 La O3 74.05(5) 4_665 .
O10 La O9 77.32(6) 4_665 .
O10 La C9 24.41(5) 4_665 4_665
C7 N1 La 111.21(12) . .
C8 N1 La 111.05(12) . .
C8 N1 C7 111.00(16) . .
C8 N1 C10 110.51(16) . .
C10 N1 La 101.49(11) . .
C10 N1 C7 111.24(16) . .
C18 N2 H2 105.2(16) . .
C19 N2 C18 114.86(16) . .
C19 N2 C21 111.62(16) . .
C19 N2 H2 107.7(15) . .
C21 N2 C18 115.50(16) . .
C21 N2 H2 100.4(15) . .
C11 O2 La 127.55(14) . .
La O3 La 138.09(6) . 4_565
C9 O3 La 92.12(11) . 4_565
C9 O3 La 128.08(13) . .
C20 O5 La 141.03(14) . .
C20 O6 La 138.51(14) . 4_565
C22 O8 La 148.65(15) . 4_665
La O9 H9A 120(3) . .
La O9 H9B 116(2) . .
H9A O9 H9B 103(3) . .
C9 O10 La 96.14(12) . 4_565
C2 C1 C7 120.8(2) . .
C6 C1 C2 118.5(2) . .
C6 C1 C7 120.8(2) . .
C1 C2 H2A 119.6 . .
C1 C2 C3 120.7(3) . .
C3 C2 H2A 119.6 . .
C2 C3 H3 119.9 . .
C4 C3 C2 120.2(3) . .
C4 C3 H3 119.9 . .
C3 C4 H4 119.9 . .
C3 C4 C5 120.2(3) . .
C5 C4 H4 119.9 . .
C4 C5 H5 120.0 . .
C4 C5 C6 120.0(3) . .
C6 C5 H5 120.0 . .
C1 C6 C5 120.4(3) . .
C1 C6 H6 119.8 . .
C5 C6 H6 119.8 . .
N1 C7 C1 115.66(17) . .
N1 C7 H7A 108.4 . .
N1 C7 H7B 108.4 . .
C1 C7 H7A 108.4 . .
C1 C7 H7B 108.4 . .
H7A C7 H7B 107.4 . .
N1 C8 H8A 109.1 . .
N1 C8 H8B 109.1 . .
N1 C8 C9 112.51(17) . .
H8A C8 H8B 107.8 . .
C9 C8 H8A 109.1 . .
C9 C8 H8B 109.1 . .
O3 C9 La 63.09(10) . 4_565
O3 C9 C8 118.06(17) . .
O10 C9 La 59.44(11) . 4_565
O10 C9 O3 122.44(19) . .
O10 C9 C8 119.42(18) . .
C8 C9 La 173.89(15) . 4_565
N1 C10 H10A 109.4 . .
N1 C10 H10B 109.4 . .
N1 C10 C11 111.35(16) . .
H10A C10 H10B 108.0 . .
C11 C10 H10A 109.4 . .
C11 C10 H10B 109.4 . .
O1 C11 O2 124.5(2) . .
O1 C11 C10 119.4(2) . .
O2 C11 C10 116.11(18) . .
C13 C12 C18 123.1(2) . .
C17 C12 C13 118.3(2) . .
C17 C12 C18 117.9(2) . .
C12 C13 H13 119.5 . .
C14 C13 C12 121.0(3) . .
C14 C13 H13 119.5 . .
C13 C14 H14 120.3 . .
C13 C14 C15 119.5(3) . .
C15 C14 H14 120.3 . .
C14 C15 H15 119.8 . .
C16 C15 C14 120.4(3) . .
C16 C15 H15 119.8 . .
C15 C16 H16 120.1 . .
C15 C16 C17 119.8(3) . .
C17 C16 H16 120.1 . .
C12 C17 H17 119.5 . .
C16 C17 C12 120.9(2) . .
C16 C17 H17 119.5 . .
N2 C18 H18A 107.9 . .
N2 C18 H18B 107.9 . .
C12 C18 N2 117.58(18) . .
C12 C18 H18A 107.9 . .
C12 C18 H18B 107.9 . .
H18A C18 H18B 107.2 . .
N2 C19 H19A 109.9 . .
N2 C19 H19B 109.9 . .
N2 C19 C20 108.89(16) . .
H19A C19 H19B 108.3 . .
C20 C19 H19A 109.9 . .
C20 C19 H19B 109.9 . .
O5 C20 C19 116.15(17) . .
O6 C20 O5 127.42(19) . .
O6 C20 C19 116.39(18) . .
N2 C21 H21A 109.3 . .
N2 C21 H21B 109.3 . .
N2 C21 C22 111.45(17) . .
H21A C21 H21B 108.0 . .
C22 C21 H21A 109.3 . .
C22 C21 H21B 109.3 . .
O7 C22 O8 127.6(2) . .
O7 C22 C21 116.9(2) . .
O8 C22 C21 115.47(19) . .

loop_
_geom_bond_atom_site_label_1
_geom_bond_atom_site_label_2
_geom_bond_distance
_geom_bond_site_symmetry_2
La N1 2.8799(17) .
La O2 2.4654(16) .
La O3 2.6189(14) .
La O3 2.6951(14) 4_665
La O5 2.5100(14) .
La O6 2.4632(14) 4_665
La O8 2.4149(15) 4_565
La O9 2.6342(17) .
La O10 2.6158(15) 4_665
La C9 3.020(2) 4_665
N1 C7 1.490(3) .
N1 C8 1.466(3) .
N1 C10 1.476(3) .
N2 C18 1.513(3) .
N2 C19 1.495(2) .
N2 C21 1.497(3) .
N2 H2 0.88(2) .
O1 C11 1.238(3) .
O2 C11 1.264(2) .
O3 La 2.6951(14) 4_565
O3 C9 1.267(2) .
O5 C20 1.253(2) .
O6 La 2.4632(14) 4_565
O6 C20 1.247(2) .
O7 C22 1.224(3) .
O8 La 2.4149(15) 4_665
O8 C22 1.267(3) .
O9 H9A 0.78(4) .
O9 H9B 0.81(4) .
O10 La 2.6158(15) 4_565
O10 C9 1.256(2) .
C1 C2 1.384(4) .
C1 C6 1.383(4) .
C1 C7 1.511(3) .
C2 H2A 0.9300 .
C2 C3 1.385(4) .
C3 H3 0.9300 .
C3 C4 1.365(5) .
C4 H4 0.9300 .
C4 C5 1.367(5) .
C5 H5 0.9300 .
C5 C6 1.396(4) .
C6 H6 0.9300 .
C7 H7A 0.9700 .
C7 H7B 0.9700 .
C8 H8A 0.9700 .
C8 H8B 0.9700 .
C8 C9 1.512(3) .
C9 La 3.020(2) 4_565
C10 H10A 0.9700 .
C10 H10B 0.9700 .
C10 C11 1.527(3) .
C12 C13 1.391(3) .
C12 C17 1.390(3) .
C12 C18 1.507(3) .
C13 H13 0.9300 .
C13 C14 1.379(4) .
C14 H14 0.9300 .
C14 C15 1.385(5) .
C15 H15 0.9300 .
C15 C16 1.373(4) .
C16 H16 0.9300 .
C16 C17 1.382(4) .
C17 H17 0.9300 .
C18 H18A 0.9700 .
C18 H18B 0.9700 .
C19 H19A 0.9700 .
C19 H19B 0.9700 .
C19 C20 1.527(3) .
C21 H21A 0.9700 .
C21 H21B 0.9700 .
C21 C22 1.521(3) .

loop_
_geom_torsion_atom_site_label_1
_geom_torsion_atom_site_label_2
_geom_torsion_atom_site_label_3
_geom_torsion_atom_site_label_4
_geom_torsion
_geom_torsion_site_symmetry_1
_geom_torsion_site_symmetry_4
La N1 C7 C1 -174.80(15) . .
La N1 C8 C9 35.7(2) . .
La N1 C10 C11 48.65(17) . .
La O2 C11 O1 178.73(18) . .
La O2 C11 C10 -0.3(3) . .
La O3 C9 La 167.20(15) . 4_565
La O3 C9 O10 170.74(14) . .
La O3 C9 O10 3.5(2) 4_565 .
La O3 C9 C8 -6.0(3) . .
La O3 C9 C8 -173.23(17) 4_565 .
La O5 C20 O6 41.0(4) . .
La O5 C20 C19 -141.32(17) . .
La O6 C20 O5 36.5(4) 4_565 .
La O6 C20 C19 -141.11(18) 4_565 .
La O8 C22 O7 -24.9(4) 4_665 .
La O8 C22 C21 153.4(2) 4_665 .
La O10 C9 O3 -3.7(2) 4_565 .
La O10 C9 C8 173.07(17) 4_565 .
N1 C8 C9 O3 -23.0(3) . .
N1 C8 C9 O10 160.13(19) . .
N1 C10 C11 O1 141.8(2) . .
N1 C10 C11 O2 -39.1(3) . .
N2 C19 C20 O5 8.1(3) . .
N2 C19 C20 O6 -173.97(18) . .
N2 C21 C22 O7 -170.82(19) . .
N2 C21 C22 O8 10.7(3) . .
C1 C2 C3 C4 -0.4(5) . .
C2 C1 C6 C5 -1.2(4) . .
C2 C1 C7 N1 90.3(3) . .
C2 C3 C4 C5 -0.2(6) . .
C3 C4 C5 C6 0.2(6) . .
C4 C5 C6 C1 0.6(5) . .
C6 C1 C2 C3 1.2(4) . .
C6 C1 C7 N1 -90.4(3) . .
C7 N1 C8 C9 160.00(17) . .
C7 N1 C10 C11 -69.7(2) . .
C7 C1 C2 C3 -179.5(3) . .
C7 C1 C6 C5 179.4(3) . .
C8 N1 C7 C1 61.0(2) . .
C8 N1 C10 C11 166.52(17) . .
C10 N1 C7 C1 -62.5(2) . .
C10 N1 C8 C9 -76.1(2) . .
C12 C13 C14 C15 2.5(5) . .
C13 C12 C17 C16 -0.4(4) . .
C13 C12 C18 N2 -70.6(3) . .
C13 C14 C15 C16 -0.5(5) . .
C14 C15 C16 C17 -1.9(5) . .
C15 C16 C17 C12 2.4(4) . .
C17 C12 C13 C14 -2.1(4) . .
C17 C12 C18 N2 119.5(2) . .
C18 N2 C19 C20 -143.17(18) . .
C18 N2 C21 C22 70.4(2) . .
C18 C12 C13 C14 -171.9(3) . .
C18 C12 C17 C16 170.0(2) . .
C19 N2 C18 C12 -64.0(2) . .
C19 N2 C21 C22 -155.98(17) . .
C21 N2 C18 C12 68.2(2) . .
C21 N2 C19 C20 82.9(2) . .
